data_4333205
loop_
_publ_author_name
'Zhang, Yun'
'Tham, Fook S.'
'Reed, Christopher A.'

_publ_section_title
;
 Phosphazene Cations
;
_journal_issue 26
_journal_name_full 'Inorganic Chemistry'
_journal_page_first 10446
_journal_page_last 10448
_journal_paper_doi 10.1021/ic062077f
_journal_volume 45
_journal_year 2006
_chemical_formula_sum 'C H7 B11 Br6 Cl6 N3 P3'
_chemical_formula_weight 965.08
_chemical_name_systematic
;

 ?

;
_space_group_IT_number 14
_symmetry_cell_setting monoclinic
_symmetry_space_group_name_Hall '-P 2ybc'
_symmetry_space_group_name_H-M 'P 1 21/c 1'
_atom_sites_solution_hydrogens geom
_atom_sites_solution_primary direct
_atom_sites_solution_secondary difmap
_audit_creation_method SHELXL-97
_cell_angle_alpha 90.00
_cell_angle_beta 96.1680(10)
_cell_angle_gamma 90.00
_cell_formula_units_Z 4
_cell_length_a 9.0820(3)
_cell_length_b 23.2731(7)
_cell_length_c 12.6536(4)
_cell_measurement_reflns_used 5100
_cell_measurement_temperature 100(2)
_cell_measurement_theta_max 30.63
_cell_measurement_theta_min 2.38
_cell_volume 2659.06(15)
_computing_cell_refinement 'Bruker SMART'
_computing_data_collection 'Bruker SMART'
_computing_data_reduction 'Bruker SAINT'
_computing_molecular_graphics 'Bruker SHELXTL'
_computing_publication_material 'Bruker SHELXTL'
_computing_structure_refinement 'SHELXL-97 (Sheldrick, 1997)'
_computing_structure_solution 'SHELXS-97 (Sheldrick, 1990)'
_diffrn_ambient_temperature 100(2)
_diffrn_measured_fraction_theta_full 1.000
_diffrn_measured_fraction_theta_max 1.000
_diffrn_measurement_device_type 'CCD area detector'
_diffrn_measurement_method 'phi and omega scans'
_diffrn_radiation_monochromator graphite
_diffrn_radiation_source 'Normal-focus sealed tube'
_diffrn_radiation_type MoK\a
_diffrn_radiation_wavelength 0.71073
_diffrn_reflns_av_R_equivalents 0.0402
_diffrn_reflns_av_sigmaI/netI 0.0323
_diffrn_reflns_limit_h_max 12
_diffrn_reflns_limit_h_min -12
_diffrn_reflns_limit_k_max 33
_diffrn_reflns_limit_k_min -33
_diffrn_reflns_limit_l_max 18
_diffrn_reflns_limit_l_min -18
_diffrn_reflns_number 42044
_diffrn_reflns_theta_full 30.51
_diffrn_reflns_theta_max 30.51
_diffrn_reflns_theta_min 1.75
_exptl_absorpt_coefficient_mu 9.845
_exptl_absorpt_correction_T_max 0.4393
_exptl_absorpt_correction_T_min 0.1888
_exptl_absorpt_correction_type multi-scan
_exptl_absorpt_process_details 'Bruker SADABS'
_exptl_crystal_colour colourless
_exptl_crystal_density_diffrn 2.411
_exptl_crystal_density_meas 0
_exptl_crystal_density_method 'not measured'
_exptl_crystal_description 'prism frag'
_exptl_crystal_F_000 1784
_exptl_crystal_size_max 0.25
_exptl_crystal_size_mid 0.21
_exptl_crystal_size_min 0.10
_refine_diff_density_max 0.813
_refine_diff_density_min -0.582
_refine_diff_density_rms 0.119
_refine_ls_extinction_method none
_refine_ls_goodness_of_fit_ref 1.040
_refine_ls_hydrogen_treatment mixed
_refine_ls_matrix_type full
_refine_ls_number_parameters 274
_refine_ls_number_reflns 8096
_refine_ls_number_restraints 11
_refine_ls_restrained_S_all 1.039
_refine_ls_R_factor_all 0.0371
_refine_ls_R_factor_gt 0.0248
_refine_ls_shift/su_max 0.002
_refine_ls_shift/su_mean 0.000
_refine_ls_structure_factor_coef Fsqd
_refine_ls_weighting_details 'calc w=1/[\s^2^(Fo^2^)+(0.0270P)^2^+0.7133P] where P=(Fo^2^+2Fc^2^)/3'
_refine_ls_weighting_scheme calc
_refine_ls_wR_factor_gt 0.0548
_refine_ls_wR_factor_ref 0.0575
_reflns_number_gt 6546
_reflns_number_total 8096
_reflns_threshold_expression >2sigma(I)
_cod_data_source_file ic062077fsup1.cif
_cod_data_source_block cr192_0m
_cod_depositor_comments
;
The following automatic conversions were performed:

'_symmetry_cell_setting' value 'Monoclinic' changed to 'monoclinic'
according to /home/saulius/struct/CIF-dictionaries/cif_core.dic
dictionary named 'cif_core.dic' version 2.4.2 from 2011-04-26.

Automatic conversion script
Id: cif_fix_values 1891 2012-01-12 08:04:46Z andrius 
;
_cod_original_sg_symbol_H-M P2(1)/c
_cod_database_code 4333205

loop_
_symmetry_equiv_pos_as_xyz
'x, y, z'
'-x, y+1/2, -z+1/2'
'-x, -y, -z'
'x, -y-1/2, z-1/2'

loop_
_atom_site_label
_atom_site_type_symbol
_atom_site_fract_x
_atom_site_fract_y
_atom_site_fract_z
_atom_site_U_iso_or_equiv
_atom_site_adp_type
_atom_site_occupancy
_atom_site_symmetry_multiplicity
_atom_site_calc_flag
_atom_site_refinement_flags
C1 C 0.2877(3) 0.33181(10) 0.82194(19) 0.0140(5) Uani 1 1 d D
H1 H 0.2731(14) 0.3246(5) 0.8943(8) 0.017 Uiso 1 1 d D
B2 B 0.1369(3) 0.33291(11) 0.7307(2) 0.0126(5) Uani 1 1 d D
H2 H 0.0200 0.3263 0.7487 0.015 Uiso 1 1 calc R
B3 B 0.2660(3) 0.27508(12) 0.7370(2) 0.0129(5) Uani 1 1 d D
H3 H 0.2344 0.2305 0.7590 0.016 Uiso 1 1 calc R
B4 B 0.4447(3) 0.30398(12) 0.7790(2) 0.0139(5) Uani 1 1 d D
H4 H 0.5306 0.2783 0.8286 0.017 Uiso 1 1 calc R
B5 B 0.4241(3) 0.37906(12) 0.7992(2) 0.0145(5) Uani 1 1 d D
H5 H 0.4963 0.4026 0.8622 0.017 Uiso 1 1 calc R
B6 B 0.2338(3) 0.39674(11) 0.7690(2) 0.0146(5) Uani 1 1 d D
H6 H 0.1810 0.4320 0.8122 0.018 Uiso 1 1 calc R
B7 B 0.1824(3) 0.38183(11) 0.6324(2) 0.0125(5) Uani 1 1 d .
B8 B 0.2018(3) 0.30660(11) 0.6125(2) 0.0107(5) Uani 1 1 d .
B9 B 0.3933(3) 0.28881(11) 0.6432(2) 0.0108(5) Uani 1 1 d .
B10 B 0.4914(3) 0.35337(11) 0.6812(2) 0.0124(5) Uani 1 1 d .
B11 B 0.3610(3) 0.41093(11) 0.6752(2) 0.0136(5) Uani 1 1 d .
B12 B 0.3416(3) 0.35483(11) 0.5778(2) 0.0119(5) Uani 1 1 d .
Br1 Br 0.03424(3) 0.427217(11) 0.54630(2) 0.01695(6) Uani 1 1 d .
Br2 Br 0.07378(3) 0.265695(10) 0.502967(19) 0.01651(6) Uani 1 1 d .
Br3 Br 0.48772(3) 0.226070(10) 0.573098(19) 0.01488(5) Uani 1 1 d .
Br4 Br 0.69515(2) 0.365198(10) 0.649935(19) 0.01547(5) Uani 1 1 d .
Br5 Br 0.41365(3) 0.489255(11) 0.64000(2) 0.02490(7) Uani 1 1 d .
Br6 Br 0.36954(3) 0.368182(11) 0.429404(19) 0.01632(5) Uani 1 1 d .
N1 N 1.0058(2) 0.38764(9) 0.27603(17) 0.0187(4) Uani 1 1 d .
H1A H 1.0506 0.3810 0.3400 0.022 Uiso 1 1 calc R
P2 P 0.84092(7) 0.35798(3) 0.24455(5) 0.01452(12) Uani 1 1 d .
N3 N 0.7593(2) 0.38518(10) 0.14242(18) 0.0225(5) Uani 1 1 d .
P4 P 0.83045(7) 0.42377(3) 0.05926(5) 0.01686(13) Uani 1 1 d .
N5 N 0.9866(2) 0.45047(10) 0.09812(18) 0.0220(5) Uani 1 1 d .
P6 P 1.09205(7) 0.42897(3) 0.19510(5) 0.01434(12) Uani 1 1 d .
Cl2 Cl 0.73158(7) 0.36546(3) 0.36767(6) 0.02424(14) Uani 1 1 d .
Cl3 Cl 0.86865(7) 0.27507(3) 0.22984(5) 0.02301(13) Uani 1 1 d .
Cl4 Cl 0.69120(7) 0.48660(3) 0.01572(6) 0.02349(14) Uani 1 1 d .
Cl5 Cl 0.84255(9) 0.38093(3) -0.07413(6) 0.03522(18) Uani 1 1 d .
Cl6 Cl 1.18306(7) 0.49219(3) 0.27883(5) 0.02198(13) Uani 1 1 d .
Cl7 Cl 1.25933(7) 0.38423(3) 0.15000(5) 0.02173(13) Uani 1 1 d .

loop_
_atom_site_aniso_label
_atom_site_aniso_U_11
_atom_site_aniso_U_22
_atom_site_aniso_U_33
_atom_site_aniso_U_23
_atom_site_aniso_U_13
_atom_site_aniso_U_12
C1 0.0156(11) 0.0170(11) 0.0095(11) -0.0005(9) 0.0023(9) -0.0001(9)
B2 0.0132(12) 0.0157(12) 0.0089(12) -0.0005(10) 0.0016(9) 0.0003(10)
B3 0.0140(12) 0.0142(12) 0.0107(12) 0.0014(10) 0.0015(9) 0.0003(10)
B4 0.0132(12) 0.0179(13) 0.0105(12) -0.0001(10) 0.0003(10) 0.0006(10)
B5 0.0128(12) 0.0185(13) 0.0117(13) -0.0032(10) -0.0010(10) -0.0009(10)
B6 0.0155(12) 0.0120(12) 0.0160(13) -0.0037(10) 0.0008(10) -0.0009(10)
B7 0.0125(12) 0.0126(12) 0.0128(13) 0.0001(10) 0.0030(10) 0.0013(9)
B8 0.0092(11) 0.0122(12) 0.0105(12) -0.0015(9) 0.0000(9) 0.0002(9)
B9 0.0093(11) 0.0117(12) 0.0114(12) 0.0003(9) 0.0009(9) 0.0016(9)
B10 0.0109(12) 0.0139(12) 0.0121(12) -0.0006(10) 0.0000(9) -0.0023(9)
B11 0.0156(13) 0.0097(12) 0.0156(13) -0.0008(10) 0.0013(10) -0.0010(10)
B12 0.0130(12) 0.0123(12) 0.0103(12) 0.0020(9) 0.0007(9) -0.0016(9)
Br1 0.01427(11) 0.01777(12) 0.01870(12) 0.00340(9) 0.00126(9) 0.00560(9)
Br2 0.01307(11) 0.02067(12) 0.01528(12) -0.00657(9) -0.00086(9) -0.00251(9)
Br3 0.01402(11) 0.01496(11) 0.01572(12) -0.00364(9) 0.00185(9) 0.00263(9)
Br4 0.00954(10) 0.01979(12) 0.01704(12) -0.00089(9) 0.00120(9) -0.00231(9)
Br5 0.02310(13) 0.01197(12) 0.03979(17) 0.00249(11) 0.00420(12) -0.00420(10)
Br6 0.01418(11) 0.02448(13) 0.01058(11) 0.00569(9) 0.00258(9) 0.00145(9)
N1 0.0164(10) 0.0264(11) 0.0124(10) 0.0038(9) -0.0019(8) -0.0068(9)
P2 0.0121(3) 0.0157(3) 0.0156(3) 0.0004(2) 0.0008(2) -0.0006(2)
N3 0.0161(11) 0.0272(12) 0.0225(12) 0.0062(10) -0.0060(9) -0.0048(9)
P4 0.0162(3) 0.0189(3) 0.0144(3) 0.0005(2) -0.0034(2) 0.0014(2)
N5 0.0145(10) 0.0306(12) 0.0200(11) 0.0097(9) -0.0029(9) -0.0028(9)
P6 0.0125(3) 0.0161(3) 0.0140(3) 0.0015(2) -0.0005(2) -0.0014(2)
Cl2 0.0216(3) 0.0269(3) 0.0262(3) -0.0024(3) 0.0117(3) 0.0011(3)
Cl3 0.0231(3) 0.0164(3) 0.0285(3) -0.0049(2) -0.0016(3) 0.0039(2)
Cl4 0.0206(3) 0.0196(3) 0.0285(4) 0.0017(3) -0.0050(3) 0.0039(2)
Cl5 0.0416(4) 0.0413(4) 0.0211(4) -0.0119(3) -0.0045(3) 0.0135(3)
Cl6 0.0224(3) 0.0180(3) 0.0249(3) -0.0045(2) -0.0005(3) -0.0037(2)
Cl7 0.0249(3) 0.0209(3) 0.0206(3) 0.0020(2) 0.0078(3) 0.0055(2)

loop_
_atom_type_symbol
_atom_type_description
_atom_type_scat_dispersion_real
_atom_type_scat_dispersion_imag
_atom_type_scat_source
C C 0.0033 0.0016 'International Tables Vol C Tables 4.2.6.8 and 6.1.1.4'
H H 0.0000 0.0000 'International Tables Vol C Tables 4.2.6.8 and 6.1.1.4'
B B 0.0013 0.0007 'International Tables Vol C Tables 4.2.6.8 and 6.1.1.4'
N N 0.0061 0.0033 'International Tables Vol C Tables 4.2.6.8 and 6.1.1.4'
P P 0.1023 0.0942 'International Tables Vol C Tables 4.2.6.8 and 6.1.1.4'
Cl Cl 0.1484 0.1585 'International Tables Vol C Tables 4.2.6.8 and 6.1.1.4'
Br Br -0.2901 2.4595 'International Tables Vol C Tables 4.2.6.8 and 6.1.1.4'

loop_
_geom_angle_atom_site_label_1
_geom_angle_atom_site_label_2
_geom_angle_atom_site_label_3
_geom_angle
B2 C1 B3 63.31(15)
B2 C1 B6 62.71(15)
B3 C1 B6 115.59(19)
B2 C1 B5 115.10(19)
B3 C1 B5 115.55(19)
B6 C1 B5 62.91(16)
B2 C1 B4 115.50(19)
B3 C1 B4 63.14(15)
B6 C1 B4 115.23(19)
B5 C1 B4 62.86(15)
C1 B2 B7 104.87(18)
C1 B2 B6 58.90(15)
B7 B2 B6 60.33(15)
C1 B2 B8 104.57(18)
B7 B2 B8 60.36(15)
B6 B2 B8 108.72(18)
C1 B2 B3 58.50(15)
B7 B2 B3 108.43(18)
B6 B2 B3 108.46(19)
B8 B2 B3 60.03(14)
C1 B3 B9 104.10(18)
C1 B3 B8 104.14(18)
B9 B3 B8 60.51(14)
C1 B3 B2 58.19(14)
B9 B3 B2 107.88(18)
B8 B3 B2 59.78(14)
C1 B3 B4 58.61(15)
B9 B3 B4 59.58(15)
B8 B3 B4 108.02(18)
B2 B3 B4 107.57(19)
C1 B4 B9 104.06(18)
C1 B4 B10 104.28(18)
B9 B4 B10 60.59(15)
C1 B4 B5 58.50(15)
B9 B4 B5 108.37(19)
B10 B4 B5 60.01(15)
C1 B4 B3 58.24(14)
B9 B4 B3 59.90(15)
B10 B4 B3 108.35(18)
B5 B4 B3 107.88(19)
C1 B5 B11 104.32(18)
C1 B5 B10 104.28(18)
B11 B5 B10 60.34(15)
C1 B5 B6 58.52(15)
B11 B5 B6 59.94(15)
B10 B5 B6 108.17(19)
C1 B5 B4 58.64(15)
B11 B5 B4 108.22(19)
B10 B5 B4 59.86(15)
B6 B5 B4 108.13(19)
C1 B6 B2 58.40(15)
C1 B6 B11 104.34(18)
B2 B6 B11 108.25(19)
C1 B6 B7 104.09(18)
B2 B6 B7 59.82(15)
B11 B6 B7 60.45(15)
C1 B6 B5 58.57(15)
B2 B6 B5 107.95(19)
B11 B6 B5 59.91(15)
B7 B6 B5 108.14(19)
B2 B7 B6 59.84(15)
B2 B7 B8 60.01(15)
B6 B7 B8 108.05(18)
B2 B7 B12 107.82(18)
B6 B7 B12 107.85(18)
B8 B7 B12 60.11(14)
B2 B7 B11 107.68(19)
B6 B7 B11 59.72(15)
B8 B7 B11 108.35(18)
B12 B7 B11 60.23(15)
B2 B7 Br1 122.88(17)
B6 B7 Br1 122.11(17)
B8 B7 Br1 121.83(17)
B12 B7 Br1 120.99(16)
B11 B7 Br1 120.91(16)
B2 B8 B3 60.19(15)
B2 B8 B7 59.64(15)
B3 B8 B7 107.98(18)
B2 B8 B12 107.46(18)
B3 B8 B12 107.66(18)
B7 B8 B12 60.01(15)
B2 B8 B9 107.47(18)
B3 B8 B9 59.58(14)
B7 B8 B9 107.81(18)
B12 B8 B9 59.90(14)
B2 B8 Br2 122.57(16)
B3 B8 Br2 122.67(16)
B7 B8 Br2 121.17(16)
B12 B8 Br2 121.05(16)
B9 B8 Br2 122.06(16)
B4 B9 B3 60.52(15)
B4 B9 B12 107.93(18)
B3 B9 B12 107.94(18)
B4 B9 B10 59.89(15)
B3 B9 B10 108.29(18)
B12 B9 B10 59.93(15)
B4 B9 B8 108.29(18)
B3 B9 B8 59.91(14)
B12 B9 B8 59.92(14)
B10 B9 B8 107.98(18)
B4 B9 Br3 120.54(16)
B3 B9 Br3 121.27(16)
B12 B9 Br3 122.63(16)
B10 B9 Br3 121.35(16)
B8 B9 Br3 122.54(16)
B4 B10 B5 60.14(15)
B4 B10 B12 107.66(18)
B5 B10 B12 107.83(18)
B4 B10 B11 107.99(18)
B5 B10 B11 59.76(15)
B12 B10 B11 60.27(15)
B4 B10 B9 59.51(15)
B5 B10 B9 107.61(18)
B12 B10 B9 59.98(14)
B11 B10 B9 108.10(18)
B4 B10 Br4 122.39(17)
B5 B10 Br4 122.81(17)
B12 B10 Br4 120.88(16)
B11 B10 Br4 121.65(16)
B9 B10 Br4 121.33(16)
B5 B11 B6 60.15(15)
B5 B11 B10 59.90(15)
B6 B11 B10 107.99(18)
B5 B11 B7 107.84(19)
B6 B11 B7 59.84(15)
B10 B11 B7 107.76(18)
B5 B11 B12 107.59(18)
B6 B11 B12 107.58(18)
B10 B11 B12 59.84(15)
B7 B11 B12 59.76(14)
B5 B11 Br5 121.97(17)
B6 B11 Br5 121.38(17)
B10 B11 Br5 122.27(17)
B7 B11 Br5 121.49(17)
B12 B11 Br5 122.20(17)
B7 B12 B10 108.01(18)
B7 B12 B9 107.93(18)
B10 B12 B9 60.09(15)
B7 B12 B8 59.88(14)
B10 B12 B8 108.32(18)
B9 B12 B8 60.18(14)
B7 B12 B11 60.02(15)
B10 B12 B11 59.89(15)
B9 B12 B11 107.89(18)
B8 B12 B11 108.00(18)
B7 B12 Br6 120.82(16)
B10 B12 Br6 122.87(16)
B9 B12 Br6 122.01(16)
B8 B12 Br6 120.50(16)
B11 B12 Br6 122.28(16)
P2 N1 P6 124.51(13)
N3 P2 N1 111.59(11)
N3 P2 Cl2 113.03(10)
N1 P2 Cl2 107.23(8)
N3 P2 Cl3 112.16(10)
N1 P2 Cl3 108.13(9)
Cl2 P2 Cl3 104.27(4)
P2 N3 P4 126.53(14)
N3 P4 N5 115.85(12)
N3 P4 Cl4 108.23(9)
N5 P4 Cl4 108.84(9)
N3 P4 Cl5 110.37(10)
N5 P4 Cl5 109.56(10)
Cl4 P4 Cl5 103.21(4)
P6 N5 P4 125.16(14)
N5 P6 N1 112.39(11)
N5 P6 Cl6 112.09(10)
N1 P6 Cl6 107.66(8)
N5 P6 Cl7 111.65(10)
N1 P6 Cl7 107.52(9)
Cl6 P6 Cl7 105.13(4)

loop_
_geom_bond_atom_site_label_1
_geom_bond_atom_site_label_2
_geom_bond_distance
C1 B2 1.694(4)
C1 B3 1.700(4)
C1 B6 1.703(4)
C1 B5 1.704(4)
C1 B4 1.707(4)
B2 B7 1.767(4)
B2 B6 1.768(4)
B2 B8 1.774(4)
B2 B3 1.781(4)
B3 B9 1.773(4)
B3 B8 1.779(4)
B3 B4 1.784(4)
B4 B9 1.767(4)
B4 B10 1.774(4)
B4 B5 1.779(4)
B5 B11 1.774(4)
B5 B10 1.776(4)
B5 B6 1.778(4)
B6 B11 1.774(4)
B6 B7 1.776(4)
B7 B8 1.780(4)
B7 B12 1.783(4)
B7 B11 1.787(4)
B7 Br1 1.949(3)
B8 B12 1.784(4)
B8 B9 1.789(4)
B8 Br2 1.958(3)
B9 B12 1.784(4)
B9 B10 1.786(4)
B9 Br3 1.954(3)
B10 B12 1.783(4)
B10 B11 1.784(4)
B10 Br4 1.953(3)
B11 B12 1.791(4)
B11 Br5 1.948(3)
B12 Br6 1.947(3)
N1 P2 1.658(2)
N1 P6 1.662(2)
P2 N3 1.554(2)
P2 Cl2 1.9432(9)
P2 Cl3 1.9575(9)
N3 P4 1.574(2)
P4 N5 1.577(2)
P4 Cl4 1.9727(9)
P4 Cl5 1.9735(10)
N5 P6 1.556(2)
P6 Cl6 1.9448(9)
P6 Cl7 1.9760(9)

loop_
_geom_hbond_atom_site_label_D
_geom_hbond_atom_site_label_H
_geom_hbond_atom_site_label_A
_geom_hbond_distance_DH
_geom_hbond_distance_HA
_geom_hbond_distance_DA
_geom_hbond_angle_DHA
_geom_hbond_site_symmetry_A
N1 H1A Br1 0.88 2.84 3.524(2) 135.6 1_655
N1 H1A Br6 0.88 3.01 3.676(2) 134.1 1_655

loop_
_geom_torsion_atom_site_label_1
_geom_torsion_atom_site_label_2
_geom_torsion_atom_site_label_3
_geom_torsion_atom_site_label_4
_geom_torsion
B3 C1 B2 B7 -102.76(19)
B6 C1 B2 B7 40.69(17)
B5 C1 B2 B7 4.6(3)
B4 C1 B2 B7 -65.9(2)
B3 C1 B2 B6 -143.45(19)
B5 C1 B2 B6 -36.14(19)
B4 C1 B2 B6 -106.6(2)
B3 C1 B2 B8 -40.13(17)
B6 C1 B2 B8 103.32(19)
B5 C1 B2 B8 67.2(2)
B4 C1 B2 B8 -3.3(3)
B6 C1 B2 B3 143.45(19)
B5 C1 B2 B3 107.3(2)
B4 C1 B2 B3 36.87(19)
B2 C1 B3 B9 102.51(19)
B6 C1 B3 B9 66.6(2)
B5 C1 B3 B9 -4.1(3)
B4 C1 B3 B9 -40.11(17)
B2 C1 B3 B8 39.91(17)
B6 C1 B3 B8 4.0(2)
B5 C1 B3 B8 -66.7(2)
B4 C1 B3 B8 -102.71(19)
B6 C1 B3 B2 -35.92(19)
B5 C1 B3 B2 -106.6(2)
B4 C1 B3 B2 -142.62(19)
B2 C1 B3 B4 142.62(19)
B6 C1 B3 B4 106.7(2)
B5 C1 B3 B4 36.01(19)
B7 B2 B3 C1 96.5(2)
B6 B2 B3 C1 32.52(17)
B8 B2 B3 C1 133.94(19)
C1 B2 B3 B9 -95.8(2)
B7 B2 B3 B9 0.7(2)
B6 B2 B3 B9 -63.3(2)
B8 B2 B3 B9 38.13(17)
C1 B2 B3 B8 -133.94(19)
B7 B2 B3 B8 -37.45(17)
B6 B2 B3 B8 -101.4(2)
C1 B2 B3 B4 -32.93(17)
B7 B2 B3 B4 63.6(2)
B6 B2 B3 B4 -0.4(2)
B8 B2 B3 B4 101.01(19)
B2 C1 B4 B9 3.3(3)
B3 C1 B4 B9 40.26(17)
B6 C1 B4 B9 -67.0(2)
B5 C1 B4 B9 -103.2(2)
B2 C1 B4 B10 66.0(2)
B3 C1 B4 B10 102.97(19)
B6 C1 B4 B10 -4.3(3)
B5 C1 B4 B10 -40.44(17)
B2 C1 B4 B5 106.5(2)
B3 C1 B4 B5 143.41(19)
B6 C1 B4 B5 36.16(19)
B2 C1 B4 B3 -36.93(19)
B6 C1 B4 B3 -107.2(2)
B5 C1 B4 B3 -143.41(19)
B9 B3 B4 C1 133.56(19)
B8 B3 B4 C1 95.88(19)
B2 B3 B4 C1 32.76(17)
C1 B3 B4 B9 -133.56(19)
B8 B3 B4 B9 -37.69(17)
B2 B3 B4 B9 -100.80(19)
C1 B3 B4 B10 -95.8(2)
B9 B3 B4 B10 37.80(17)
B8 B3 B4 B10 0.1(2)
B2 B3 B4 B10 -63.0(2)
C1 B3 B4 B5 -32.28(17)
B9 B3 B4 B5 101.3(2)
B8 B3 B4 B5 63.6(2)
B2 B3 B4 B5 0.5(2)
B2 C1 B5 B11 -4.3(3)
B3 C1 B5 B11 66.7(2)
B6 C1 B5 B11 -40.31(17)
B4 C1 B5 B11 102.85(19)
B2 C1 B5 B10 -66.7(2)
B3 C1 B5 B10 4.3(3)
B6 C1 B5 B10 -102.8(2)
B4 C1 B5 B10 40.37(17)
B2 C1 B5 B6 36.06(19)
B3 C1 B5 B6 107.0(2)
B4 C1 B5 B6 143.2(2)
B2 C1 B5 B4 -107.1(2)
B3 C1 B5 B4 -36.12(19)
B6 C1 B5 B4 -143.2(2)
B9 B4 B5 C1 95.6(2)
B10 B4 B5 C1 133.46(19)
B3 B4 B5 C1 32.18(17)
C1 B4 B5 B11 -96.0(2)
B9 B4 B5 B11 -0.4(2)
B10 B4 B5 B11 37.47(17)
B3 B4 B5 B11 -63.8(2)
C1 B4 B5 B10 -133.46(19)
B9 B4 B5 B10 -37.91(17)
B3 B4 B5 B10 -101.3(2)
C1 B4 B5 B6 -32.55(18)
B9 B4 B5 B6 63.0(2)
B10 B4 B5 B6 100.9(2)
B3 B4 B5 B6 -0.4(2)
B3 C1 B6 B2 36.15(19)
B5 C1 B6 B2 143.14(19)
B4 C1 B6 B2 107.0(2)
B2 C1 B6 B11 -102.84(19)
B3 C1 B6 B11 -66.7(2)
B5 C1 B6 B11 40.30(17)
B4 C1 B6 B11 4.2(3)
B2 C1 B6 B7 -40.27(17)
B3 C1 B6 B7 -4.1(3)
B5 C1 B6 B7 102.9(2)
B4 C1 B6 B7 66.7(2)
B2 C1 B6 B5 -143.14(19)
B3 C1 B6 B5 -107.0(2)
B4 C1 B6 B5 -36.15(19)
B7 B2 B6 C1 -133.51(19)
B8 B2 B6 C1 -96.08(19)
B3 B2 B6 C1 -32.36(17)
C1 B2 B6 B11 95.9(2)
B7 B2 B6 B11 -37.58(18)
B8 B2 B6 B11 -0.1(2)
B3 B2 B6 B11 63.6(2)
C1 B2 B6 B7 133.51(19)
B8 B2 B6 B7 37.44(17)
B3 B2 B6 B7 101.1(2)
C1 B2 B6 B5 32.55(17)
B7 B2 B6 B5 -101.0(2)
B8 B2 B6 B5 -63.5(2)
B3 B2 B6 B5 0.2(2)
B11 B5 B6 C1 133.59(19)
B10 B5 B6 C1 95.9(2)
B4 B5 B6 C1 32.60(18)
C1 B5 B6 B2 -32.48(17)
B11 B5 B6 B2 101.1(2)
B10 B5 B6 B2 63.5(2)
B4 B5 B6 B2 0.1(2)
C1 B5 B6 B11 -133.59(19)
B10 B5 B6 B11 -37.65(17)
B4 B5 B6 B11 -101.0(2)
C1 B5 B6 B7 -95.7(2)
B11 B5 B6 B7 37.85(18)
B10 B5 B6 B7 0.2(2)
B4 B5 B6 B7 -63.1(2)
C1 B2 B7 B6 -39.98(17)
B8 B2 B7 B6 -138.51(19)
B3 B2 B7 B6 -101.2(2)
C1 B2 B7 B8 98.54(19)
B6 B2 B7 B8 138.51(19)
B3 B2 B7 B8 37.31(17)
C1 B2 B7 B12 60.7(2)
B6 B2 B7 B12 100.7(2)
B8 B2 B7 B12 -37.81(17)
B3 B2 B7 B12 -0.5(2)
C1 B2 B7 B11 -2.9(2)
B6 B2 B7 B11 37.12(18)
B8 B2 B7 B11 -101.39(19)
B3 B2 B7 B11 -64.1(2)
C1 B2 B7 Br1 -150.86(17)
B6 B2 B7 Br1 -110.9(2)
B8 B2 B7 Br1 110.6(2)
B3 B2 B7 Br1 147.91(17)
C1 B6 B7 B2 39.56(17)
B11 B6 B7 B2 138.25(19)
B5 B6 B7 B2 100.6(2)
C1 B6 B7 B8 2.4(2)
B2 B6 B7 B8 -37.12(17)
B11 B6 B7 B8 101.14(19)
B5 B6 B7 B8 63.5(2)
C1 B6 B7 B12 -61.1(2)
B2 B6 B7 B12 -100.6(2)
B11 B6 B7 B12 37.60(17)
B5 B6 B7 B12 0.0(2)
C1 B6 B7 B11 -98.70(19)
B2 B6 B7 B11 -138.25(19)
B5 B6 B7 B11 -37.61(18)
C1 B6 B7 Br1 151.69(17)
B2 B6 B7 Br1 112.1(2)
B11 B6 B7 Br1 -109.6(2)
B5 B6 B7 Br1 -147.23(17)
C1 B2 B8 B3 39.38(17)
B7 B2 B8 B3 138.41(19)
B6 B2 B8 B3 101.0(2)
C1 B2 B8 B7 -99.04(19)
B6 B2 B8 B7 -37.43(18)
B3 B2 B8 B7 -138.41(19)
C1 B2 B8 B12 -61.4(2)
B7 B2 B8 B12 37.68(17)
B6 B2 B8 B12 0.3(2)
B3 B2 B8 B12 -100.73(19)
C1 B2 B8 B9 1.8(2)
B7 B2 B8 B9 100.79(19)
B6 B2 B8 B9 63.4(2)
B3 B2 B8 B9 -37.62(17)
C1 B2 B8 Br2 151.23(17)
B7 B2 B8 Br2 -109.7(2)
B6 B2 B8 Br2 -147.16(17)
B3 B2 B8 Br2 111.9(2)
C1 B3 B8 B2 -39.13(17)
B9 B3 B8 B2 -137.53(19)
B4 B3 B8 B2 -100.3(2)
C1 B3 B8 B7 -2.1(2)
B9 B3 B8 B7 -100.51(19)
B2 B3 B8 B7 37.02(17)
B4 B3 B8 B7 -63.2(2)
C1 B3 B8 B12 61.3(2)
B9 B3 B8 B12 -37.14(17)
B2 B3 B8 B12 100.39(19)
B4 B3 B8 B12 0.1(2)
C1 B3 B8 B9 98.40(19)
B2 B3 B8 B9 137.53(19)
B4 B3 B8 B9 37.28(17)
C1 B3 B8 Br2 -150.82(16)
B9 B3 B8 Br2 110.8(2)
B2 B3 B8 Br2 -111.7(2)
B4 B3 B8 Br2 148.05(17)
B6 B7 B8 B2 37.05(17)
B12 B7 B8 B2 137.68(19)
B11 B7 B8 B2 100.3(2)
Br1 B7 B8 B2 -112.3(2)
B2 B7 B8 B3 -37.26(17)
B6 B7 B8 B3 -0.2(2)
B12 B7 B8 B3 100.42(19)
B11 B7 B8 B3 63.0(2)
Br1 B7 B8 B3 -149.57(17)
B2 B7 B8 B12 -137.68(19)
B6 B7 B8 B12 -100.6(2)
B11 B7 B8 B12 -37.43(18)
Br1 B7 B8 B12 110.0(2)
B2 B7 B8 B9 -100.21(19)
B6 B7 B8 B9 -63.2(2)
B12 B7 B8 B9 37.47(17)
B11 B7 B8 B9 0.0(2)
Br1 B7 B8 B9 147.48(17)
B2 B7 B8 Br2 112.0(2)
B6 B7 B8 Br2 149.06(17)
B12 B7 B8 Br2 -110.3(2)
B11 B7 B8 Br2 -147.73(17)
Br1 B7 B8 Br2 -0.3(3)
C1 B4 B9 B3 -39.43(17)
B10 B4 B9 B3 -138.11(19)
B5 B4 B9 B3 -100.5(2)
C1 B4 B9 B12 61.5(2)
B10 B4 B9 B12 -37.22(17)
B5 B4 B9 B12 0.4(2)
B3 B4 B9 B12 100.89(19)
C1 B4 B9 B10 98.67(19)
B5 B4 B9 B10 37.65(17)
B3 B4 B9 B10 138.11(19)
C1 B4 B9 B8 -1.9(2)
B10 B4 B9 B8 -100.61(19)
B5 B4 B9 B8 -63.0(2)
B3 B4 B9 B8 37.49(17)
C1 B4 B9 Br3 -150.46(16)
B10 B4 B9 Br3 110.87(19)
B5 B4 B9 Br3 148.52(17)
B3 B4 B9 Br3 -111.0(2)
C1 B3 B9 B4 39.63(17)
B8 B3 B9 B4 138.09(19)
B2 B3 B9 B4 100.3(2)
C1 B3 B9 B12 -61.3(2)
B8 B3 B9 B12 37.21(17)
B2 B3 B9 B12 -0.6(2)
B4 B3 B9 B12 -100.9(2)
C1 B3 B9 B10 2.2(2)
B8 B3 B9 B10 100.62(19)
B2 B3 B9 B10 62.8(2)
B4 B3 B9 B10 -37.47(17)
C1 B3 B9 B8 -98.47(19)
B2 B3 B9 B8 -37.81(17)
B4 B3 B9 B8 -138.09(19)
C1 B3 B9 Br3 149.48(16)
B8 B3 B9 Br3 -112.1(2)
B2 B3 B9 Br3 -149.86(16)
B4 B3 B9 Br3 109.9(2)
B2 B8 B9 B4 0.1(2)
B3 B8 B9 B4 -37.76(18)
B7 B8 B9 B4 63.0(2)
B12 B8 B9 B4 100.6(2)
Br2 B8 B9 B4 -149.54(17)
B2 B8 B9 B3 37.89(17)
B7 B8 B9 B3 100.80(19)
B12 B8 B9 B3 138.32(19)
Br2 B8 B9 B3 -111.8(2)
B2 B8 B9 B12 -100.43(19)
B3 B8 B9 B12 -138.32(19)
B7 B8 B9 B12 -37.52(17)
Br2 B8 B9 B12 109.9(2)
B2 B8 B9 B10 -63.2(2)
B3 B8 B9 B10 -101.14(19)
B7 B8 B9 B10 -0.3(2)
B12 B8 B9 B10 37.18(17)
Br2 B8 B9 B10 147.09(17)
B2 B8 B9 Br3 147.88(17)
B3 B8 B9 Br3 110.0(2)
B7 B8 B9 Br3 -149.21(17)
B12 B8 B9 Br3 -111.7(2)
Br2 B8 B9 Br3 -1.8(3)
C1 B4 B10 B5 39.69(17)
B9 B4 B10 B5 137.98(19)
B3 B4 B10 B5 100.5(2)
C1 B4 B10 B12 -61.1(2)
B9 B4 B10 B12 37.17(17)
B5 B4 B10 B12 -100.8(2)
B3 B4 B10 B12 -0.3(2)
C1 B4 B10 B11 2.5(2)
B9 B4 B10 B11 100.83(19)
B5 B4 B10 B11 -37.16(17)
B3 B4 B10 B11 63.3(2)
C1 B4 B10 B9 -98.30(19)
B5 B4 B10 B9 -137.98(19)
B3 B4 B10 B9 -37.49(17)
C1 B4 B10 Br4 151.76(17)
B9 B4 B10 Br4 -109.9(2)
B5 B4 B10 Br4 112.1(2)
B3 B4 B10 Br4 -147.44(17)
C1 B5 B10 B4 -39.76(17)
B11 B5 B10 B4 -138.32(19)
B6 B5 B10 B4 -100.8(2)
C1 B5 B10 B12 60.8(2)
B11 B5 B10 B12 -37.78(17)
B6 B5 B10 B12 -0.3(2)
B4 B5 B10 B12 100.54(19)
C1 B5 B10 B11 98.56(19)
B6 B5 B10 B11 37.48(18)
B4 B5 B10 B11 138.32(19)
C1 B5 B10 B9 -2.5(2)
B11 B5 B10 B9 -101.08(19)
B6 B5 B10 B9 -63.6(2)
B4 B5 B10 B9 37.24(17)
C1 B5 B10 Br4 -151.15(17)
B11 B5 B10 Br4 110.3(2)
B6 B5 B10 Br4 147.77(17)
B4 B5 B10 Br4 -111.4(2)
B3 B9 B10 B4 37.75(17)
B12 B9 B10 B4 138.32(19)
B8 B9 B10 B4 101.15(19)
Br3 B9 B10 B4 -109.5(2)
B4 B9 B10 B5 -37.52(18)
B3 B9 B10 B5 0.2(2)
B12 B9 B10 B5 100.8(2)
B8 B9 B10 B5 63.6(2)
Br3 B9 B10 B5 -147.06(17)
B4 B9 B10 B12 -138.32(19)
B3 B9 B10 B12 -100.57(19)
B8 B9 B10 B12 -37.18(17)
Br3 B9 B10 B12 112.1(2)
B4 B9 B10 B11 -100.6(2)
B3 B9 B10 B11 -62.9(2)
B12 B9 B10 B11 37.69(17)
B8 B9 B10 B11 0.5(2)
Br3 B9 B10 B11 149.82(17)
B4 B9 B10 Br4 111.7(2)
B3 B9 B10 Br4 149.42(17)
B12 B9 B10 Br4 -110.0(2)
B8 B9 B10 Br4 -147.18(17)
Br3 B9 B10 Br4 2.1(3)
C1 B5 B11 B6 39.61(17)
B10 B5 B11 B6 138.09(19)
B4 B5 B11 B6 100.8(2)
C1 B5 B11 B10 -98.49(19)
B6 B5 B11 B10 -138.09(19)
B4 B5 B11 B10 -37.26(17)
C1 B5 B11 B7 2.1(2)
B10 B5 B11 B7 100.59(19)
B6 B5 B11 B7 -37.50(17)
B4 B5 B11 B7 63.3(2)
C1 B5 B11 B12 -61.0(2)
B10 B5 B11 B12 37.53(17)
B6 B5 B11 B12 -100.6(2)
B4 B5 B11 B12 0.3(2)
C1 B5 B11 Br5 150.07(17)
B10 B5 B11 Br5 -111.4(2)
B6 B5 B11 Br5 110.5(2)
B4 B5 B11 Br5 -148.71(17)
C1 B6 B11 B5 -39.63(17)
B2 B6 B11 B5 -100.6(2)
B7 B6 B11 B5 -137.91(19)
C1 B6 B11 B10 -2.2(2)
B2 B6 B11 B10 -63.2(2)
B7 B6 B11 B10 -100.50(19)
B5 B6 B11 B10 37.41(18)
C1 B6 B11 B7 98.28(19)
B2 B6 B11 B7 37.31(18)
B5 B6 B11 B7 137.91(19)
C1 B6 B11 B12 61.0(2)
B2 B6 B11 B12 0.0(2)
B7 B6 B11 B12 -37.33(17)
B5 B6 B11 B12 100.6(2)
C1 B6 B11 Br5 -151.04(17)
B2 B6 B11 Br5 147.98(17)
B7 B6 B11 Br5 110.7(2)
B5 B6 B11 Br5 -111.4(2)
B4 B10 B11 B5 37.32(18)
B12 B10 B11 B5 137.81(19)
B9 B10 B11 B5 100.3(2)
Br4 B10 B11 B5 -112.2(2)
B4 B10 B11 B6 -0.2(2)
B5 B10 B11 B6 -37.52(18)
B12 B10 B11 B6 100.3(2)
B9 B10 B11 B6 62.7(2)
Br4 B10 B11 B6 -149.70(17)
B4 B10 B11 B7 -63.4(2)
B5 B10 B11 B7 -100.7(2)
B12 B10 B11 B7 37.08(17)
B9 B10 B11 B7 -0.5(2)
Br4 B10 B11 B7 147.09(17)
B4 B10 B11 B12 -100.49(19)
B5 B10 B11 B12 -137.81(19)
B9 B10 B11 B12 -37.55(17)
Br4 B10 B11 B12 110.0(2)
B4 B10 B11 Br5 148.29(17)
B5 B10 B11 Br5 111.0(2)
B12 B10 B11 Br5 -111.2(2)
B9 B10 B11 Br5 -148.78(17)
Br4 B10 B11 Br5 -1.2(3)
B2 B7 B11 B5 0.5(2)
B6 B7 B11 B5 37.64(18)
B8 B7 B11 B5 -63.0(2)
B12 B7 B11 B5 -100.36(19)
Br1 B7 B11 B5 149.23(17)
B2 B7 B11 B6 -37.18(17)
B8 B7 B11 B6 -100.6(2)
B12 B7 B11 B6 -138.00(19)
Br1 B7 B11 B6 111.6(2)
B2 B7 B11 B10 63.7(2)
B6 B7 B11 B10 100.9(2)
B8 B7 B11 B10 0.3(2)
B12 B7 B11 B10 -37.11(17)
Br1 B7 B11 B10 -147.52(17)
B2 B7 B11 B12 100.82(19)
B6 B7 B11 B12 138.00(19)
B8 B7 B11 B12 37.38(17)
Br1 B7 B11 B12 -110.4(2)
B2 B7 B11 Br5 -147.69(17)
B6 B7 B11 Br5 -110.5(2)
B8 B7 B11 Br5 148.87(17)
B12 B7 B11 Br5 111.5(2)
Br1 B7 B11 Br5 1.1(3)
B2 B7 B12 B10 -63.4(2)
B6 B7 B12 B10 -0.2(2)
B8 B7 B12 B10 -101.15(19)
B11 B7 B12 B10 37.20(17)
Br1 B7 B12 B10 147.48(17)
B2 B7 B12 B9 0.1(2)
B6 B7 B12 B9 63.3(2)
B8 B7 B12 B9 -37.63(17)
B11 B7 B12 B9 100.7(2)
Br1 B7 B12 B9 -148.99(17)
B2 B7 B12 B8 37.77(17)
B6 B7 B12 B8 101.0(2)
B11 B7 B12 B8 138.35(19)
Br1 B7 B12 B8 -111.4(2)
B2 B7 B12 B11 -100.6(2)
B6 B7 B12 B11 -37.38(17)
B8 B7 B12 B11 -138.35(19)
Br1 B7 B12 B11 110.3(2)
B2 B7 B12 Br6 147.47(17)
B6 B7 B12 Br6 -149.33(17)
B8 B7 B12 Br6 109.7(2)
B11 B7 B12 Br6 -111.9(2)
Br1 B7 B12 Br6 -1.7(3)
B4 B10 B12 B7 63.8(2)
B5 B10 B12 B7 0.3(2)
B11 B10 B12 B7 -37.25(17)
B9 B10 B12 B7 100.74(19)
Br4 B10 B12 B7 -148.51(17)
B4 B10 B12 B9 -36.97(17)
B5 B10 B12 B9 -100.4(2)
B11 B10 B12 B9 -138.00(18)
Br4 B10 B12 B9 110.7(2)
B4 B10 B12 B8 0.4(2)
B5 B10 B12 B8 -63.1(2)
B11 B10 B12 B8 -100.6(2)
B9 B10 B12 B8 37.38(17)
Br4 B10 B12 B8 148.12(17)
B4 B10 B12 B11 101.0(2)
B5 B10 B12 B11 37.55(18)
B9 B10 B12 B11 138.00(18)
Br4 B10 B12 B11 -111.3(2)
B4 B10 B12 Br6 -147.85(17)
B5 B10 B12 Br6 148.68(17)
B11 B10 B12 Br6 111.1(2)
B9 B10 B12 Br6 -110.9(2)
Br4 B10 B12 Br6 -0.1(3)
B4 B9 B12 B7 -63.7(2)
B3 B9 B12 B7 0.3(2)
B10 B9 B12 B7 -100.9(2)
B8 B9 B12 B7 37.50(17)
Br3 B9 B12 B7 149.04(17)
B4 B9 B12 B10 37.20(17)
B3 B9 B12 B10 101.17(19)
B8 B9 B12 B10 138.38(19)
Br3 B9 B12 B10 -110.1(2)
B4 B9 B12 B8 -101.18(19)
B3 B9 B12 B8 -37.21(17)
B10 B9 B12 B8 -138.38(19)
Br3 B9 B12 B8 111.5(2)
B4 B9 B12 B11 -0.3(2)
B3 B9 B12 B11 63.7(2)
B10 B9 B12 B11 -37.46(17)
B8 B9 B12 B11 100.91(19)
Br3 B9 B12 B11 -147.54(17)
B4 B9 B12 Br6 149.45(17)
B3 B9 B12 Br6 -146.58(17)
B10 B9 B12 Br6 112.3(2)
B8 B9 B12 Br6 -109.4(2)
Br3 B9 B12 Br6 2.2(3)
B2 B8 B12 B7 -37.51(17)
B3 B8 B12 B7 -100.97(19)
B9 B8 B12 B7 -137.97(19)
Br2 B8 B12 B7 110.5(2)
B2 B8 B12 B10 63.1(2)
B3 B8 B12 B10 -0.3(2)
B7 B8 B12 B10 100.6(2)
B9 B8 B12 B10 -37.34(17)
Br2 B8 B12 B10 -148.87(16)
B2 B8 B12 B9 100.46(19)
B3 B8 B12 B9 37.00(17)
B7 B8 B12 B9 137.97(19)
Br2 B8 B12 B9 -111.54(19)
B2 B8 B12 B11 -0.3(2)
B3 B8 B12 B11 -63.7(2)
B7 B8 B12 B11 37.25(17)
B9 B8 B12 B11 -100.72(19)
Br2 B8 B12 B11 147.74(17)
B2 B8 B12 Br6 -147.74(17)
B3 B8 B12 Br6 148.80(17)
B7 B8 B12 Br6 -110.2(2)
B9 B8 B12 Br6 111.8(2)
Br2 B8 B12 Br6 0.3(3)
B5 B11 B12 B7 100.8(2)
B6 B11 B12 B7 37.36(18)
B10 B11 B12 B7 138.35(19)
Br5 B11 B12 B7 -110.3(2)
B5 B11 B12 B10 -37.56(17)
B6 B11 B12 B10 -101.0(2)
B7 B11 B12 B10 -138.35(19)
Br5 B11 B12 B10 111.3(2)
B5 B11 B12 B9 0.0(2)
B6 B11 B12 B9 -63.4(2)
B10 B11 B12 B9 37.55(17)
B7 B11 B12 B9 -100.79(19)
Br5 B11 B12 B9 148.88(17)
B5 B11 B12 B8 63.6(2)
B6 B11 B12 B8 0.2(2)
B10 B11 B12 B8 101.16(19)
B7 B11 B12 B8 -37.19(17)
Br5 B11 B12 B8 -147.51(17)
B5 B11 B12 Br6 -149.62(17)
B6 B11 B12 Br6 146.95(17)
B10 B11 B12 Br6 -112.1(2)
B7 B11 B12 Br6 109.6(2)
Br5 B11 B12 Br6 -0.7(3)
P6 N1 P2 N3 -14.3(2)
P6 N1 P2 Cl2 -138.55(14)
P6 N1 P2 Cl3 109.54(15)
N1 P2 N3 P4 15.3(2)
Cl2 P2 N3 P4 136.21(16)
Cl3 P2 N3 P4 -106.24(17)
P2 N3 P4 N5 -17.2(2)
P2 N3 P4 Cl4 -139.71(16)
P2 N3 P4 Cl5 108.01(17)
N3 P4 N5 P6 18.0(2)
Cl4 P4 N5 P6 140.20(16)
Cl5 P4 N5 P6 -107.62(17)
P4 N5 P6 N1 -17.0(2)
P4 N5 P6 Cl6 -138.39(15)
P4 N5 P6 Cl7 103.95(17)
P2 N1 P6 N5 15.2(2)
P2 N1 P6 Cl6 139.16(14)
P2 N1 P6 Cl7 -108.02(15)
